data_4350804
loop_
_publ_author_name
'Zou, Xun-Zhong'
'Zhang, Jing-An'
'Zhang, Li-Jie'
'Liu, Ya-Jie'
'Li, Ning'
'Li, Yu'
'Wei, Shi-Chao'
'Pan, Mei'

_publ_section_title
;
 Crystal structures and biological activities of a symmetrical quinoline
 thioether ligand and its transition metal complexes
;
_journal_name_full 'Inorganic Chemistry Communications'
_journal_page_first 21
_journal_page_last 24
_journal_paper_doi 10.1016/j.inoche.2015.01.029
_journal_volume 54
_journal_year 2015
_chemical_formula_moiety
; 
C25 H19 Cl4 Co2 N3 S2, C H3 OH 
;
_chemical_formula_sum 'C26 H23 Cl4 Co2 N3 O S2'
_chemical_formula_weight 717.25
_space_group_IT_number 1
_space_group_name_Hall 'P 1'
_space_group_name_H-M_alt 'P 1'
_symmetry_cell_setting triclinic
_symmetry_space_group_name_Hall 'P 1'
_symmetry_space_group_name_H-M 'P 1'
_atom_sites_solution_hydrogens geom
_atom_sites_solution_primary direct
_atom_sites_solution_secondary difmap
_audit_creation_method SHELXL-97
_cell_angle_alpha 106.0130(10)
_cell_angle_beta 104.8960(10)
_cell_angle_gamma 111.6330(10)
_cell_formula_units_Z 1
_cell_length_a 9.0268(6)
_cell_length_b 9.2809(6)
_cell_length_c 10.3543(6)
_cell_measurement_reflns_used 5367
_cell_measurement_temperature 294(2)
_cell_measurement_theta_max 26.356
_cell_measurement_theta_min 2.234
_cell_volume 709.84(8)
_computing_cell_refinement 'SAINT+ NT V6.22 (Bruker, 2001)'
_computing_data_collection 'SMART NT V5.625 (Bruker, 1998)'
_computing_data_reduction 'SAINT+ NT V6.22'
_computing_molecular_graphics 'SHELXTL V6.1 (Sheldrick, 2000)'
_computing_publication_material 'SHELXTL V6.1'
_computing_structure_refinement 'SHELXL-97 (Sheldrick, 1997)'
_computing_structure_solution 'SHELXS-97 (Sheldrick, 1990)'
_diffrn_ambient_temperature 294(2)
_diffrn_measured_fraction_theta_full 0.997
_diffrn_measured_fraction_theta_max 0.997
_diffrn_measurement_device_type 'Bruker SMART APEX CCD diffractometer'
_diffrn_measurement_method 'omega scans'
_diffrn_radiation_monochromator graphite
_diffrn_radiation_source 'fine-focus sealed tube'
_diffrn_radiation_type MoK\a
_diffrn_radiation_wavelength 0.71073
_diffrn_reflns_av_R_equivalents 0.0200
_diffrn_reflns_av_sigmaI/netI 0.0614
_diffrn_reflns_limit_h_max 11
_diffrn_reflns_limit_h_min -11
_diffrn_reflns_limit_k_max 11
_diffrn_reflns_limit_k_min -11
_diffrn_reflns_limit_l_max 12
_diffrn_reflns_limit_l_min -12
_diffrn_reflns_number 6413
_diffrn_reflns_theta_full 26.36
_diffrn_reflns_theta_max 26.36
_diffrn_reflns_theta_min 2.23
_diffrn_standards_decay_% none
_exptl_absorpt_coefficient_mu 1.719
_exptl_absorpt_correction_T_max 1.0000
_exptl_absorpt_correction_T_min 0.8333
_exptl_absorpt_correction_type multi-scan
_exptl_absorpt_process_details '(SADABS, Bruker, 2001)'
_exptl_crystal_colour 'pale yellow'
_exptl_crystal_density_diffrn 1.678
_exptl_crystal_density_method 'not measured'
_exptl_crystal_description prism
_exptl_crystal_F_000 362
_exptl_crystal_size_max 0.26
_exptl_crystal_size_mid 0.22
_exptl_crystal_size_min 0.18
_refine_diff_density_max 0.493
_refine_diff_density_min -0.389
_refine_diff_density_rms 0.071
_refine_ls_abs_structure_details 'Flack H D (1983), Acta Cryst. A39, 876-881'
_refine_ls_abs_structure_Flack -0.125(14)
_refine_ls_extinction_coef 0.0066(18)
_refine_ls_extinction_expression Fc^*^=kFc[1+0.001xFc^2^\l^3^/sin(2\q)]^-1/4^
_refine_ls_extinction_method SHELXL
_refine_ls_goodness_of_fit_ref 1.004
_refine_ls_hydrogen_treatment constr
_refine_ls_matrix_type full
_refine_ls_number_parameters 340
_refine_ls_number_reflns 5421
_refine_ls_number_restraints 4
_refine_ls_restrained_S_all 1.004
_refine_ls_R_factor_all 0.0368
_refine_ls_R_factor_gt 0.0347
_refine_ls_shift/su_max 0.001
_refine_ls_shift/su_mean 0.000
_refine_ls_structure_factor_coef Fsqd
_refine_ls_weighting_details 'calc w=1/[\s^2^(Fo^2^)+(0.0434P)^2^+0.0000P] where P=(Fo^2^+2Fc^2^)/3'
_refine_ls_weighting_scheme calc
_refine_ls_wR_factor_gt 0.0917
_refine_ls_wR_factor_ref 0.0931
_reflns_number_gt 5076
_reflns_number_total 5421
_reflns_threshold_expression >2sigma(I)
_cod_data_source_file Inorg-Chem-Commun-2015-54-21.cif
_cod_data_source_block c100814s
_cod_depositor_comments
;
The following automatic conversions were performed:

data item '_symmetry_cell_setting' value 'Triclinic' was changed to
'triclinic' in accordance with the built-in table derived from the
CIF Core dictionary named 'cif_core.dic' version 2.4.5 last updated
on 2014-11-21.

Automatic conversion script
Id: cif_fix_values 8738 2021-04-28 16:35:53Z antanas 
;
_cod_database_code 4350804

loop_
_symmetry_equiv_pos_as_xyz
'x, y, z'

loop_
_atom_site_label
_atom_site_type_symbol
_atom_site_fract_x
_atom_site_fract_y
_atom_site_fract_z
_atom_site_U_iso_or_equiv
_atom_site_adp_type
_atom_site_occupancy
_atom_site_symmetry_multiplicity
_atom_site_calc_flag
_atom_site_refinement_flags
_atom_site_disorder_assembly
_atom_site_disorder_group
Co1 Co 0.48912(5) 0.62015(5) 0.69318(4) 0.02764(13) Uani 1 1 d . . .
Co2 Co 0.52087(6) 0.38753(6) 0.31563(5) 0.03612(15) Uani 1 1 d . . .
Cl1 Cl 0.67198(14) 0.55418(14) 0.57377(12) 0.0475(3) Uani 1 1 d . . .
Cl2 Cl 0.4775(2) 0.5606(2) 0.21611(18) 0.0712(4) Uani 1 1 d . . .
Cl3 Cl 0.70792(17) 0.29767(17) 0.26205(15) 0.0584(3) Uani 1 1 d . . .
Cl4 Cl 0.28071(16) 0.17183(15) 0.29163(14) 0.0557(3) Uani 1 1 d . . .
S1 S 0.75101(14) 0.82511(14) 0.92694(12) 0.0449(3) Uani 1 1 d . . .
S2 S 0.18643(14) 0.44632(13) 0.50519(11) 0.0412(2) Uani 1 1 d . . .
C1 C 0.4516(7) 0.8338(7) 0.5272(6) 0.0509(11) Uani 1 1 d . . .
H1 H 0.3595 0.7289 0.4579 0.061 Uiso 1 1 calc R . .
C2 C 0.4805(9) 0.9782(8) 0.4941(7) 0.0639(15) Uani 1 1 d . . .
H2 H 0.4069 0.9686 0.4071 0.077 Uiso 1 1 calc R . .
C3 C 0.6188(9) 1.1307(8) 0.5932(7) 0.0694(16) Uani 1 1 d . . .
H3 H 0.6399 1.2271 0.5744 0.083 Uiso 1 1 calc R . .
C4 C 0.7298(7) 1.1434(6) 0.7234(6) 0.0553(12) Uani 1 1 d . . .
C5 C 0.8785(9) 1.2980(7) 0.8266(8) 0.0761(18) Uani 1 1 d . . .
H5 H 0.9056 1.3957 0.8091 0.091 Uiso 1 1 calc R . .
C6 C 0.9819(9) 1.3038(7) 0.9516(9) 0.087(2) Uani 1 1 d . . .
H6 H 1.0814 1.4050 1.0179 0.104 Uiso 1 1 calc R . .
C7 C 0.9393(8) 1.1556(7) 0.9822(7) 0.0702(16) Uani 1 1 d . . .
H7 H 1.0106 1.1607 1.0679 0.084 Uiso 1 1 calc R . .
C8 C 0.7927(6) 1.0061(6) 0.8845(5) 0.0471(10) Uani 1 1 d . . .
C9 C 0.6854(6) 0.9929(6) 0.7503(5) 0.0455(10) Uani 1 1 d . . .
C10 C 0.6389(6) 0.8521(6) 1.0446(5) 0.0500(11) Uani 1 1 d . . .
H10A H 0.6462 0.7845 1.1003 0.060 Uiso 1 1 calc R . .
H10B H 0.7009 0.9704 1.1143 0.060 Uiso 1 1 calc R . .
C11 C 0.4479(6) 0.8051(5) 0.9716(5) 0.0433(10) Uani 1 1 d . . .
C12 C 0.3686(7) 0.8606(6) 1.0569(5) 0.0522(12) Uani 1 1 d . . .
H12 H 0.4312 0.9294 1.1567 0.063 Uiso 1 1 calc R . .
C13 C 0.1968(7) 0.8121(6) 0.9913(6) 0.0539(12) Uani 1 1 d . . .
H13 H 0.1405 0.8473 1.0469 0.065 Uiso 1 1 calc R . .
C14 C 0.1067(6) 0.7127(5) 0.8454(5) 0.0450(10) Uani 1 1 d . . .
H14 H -0.0113 0.6784 0.8010 0.054 Uiso 1 1 calc R . .
C15 C 0.1920(6) 0.6633(5) 0.7640(5) 0.0410(9) Uani 1 1 d . . .
C16 C 0.1001(6) 0.5693(6) 0.5998(5) 0.0493(11) Uani 1 1 d . . .
H16A H 0.0990 0.6517 0.5594 0.059 Uiso 1 1 calc R . .
H16B H -0.0199 0.4926 0.5764 0.059 Uiso 1 1 calc R . .
C17 C 0.5315(7) 0.3910(7) 0.8491(5) 0.0523(12) Uani 1 1 d . . .
H17 H 0.6440 0.4815 0.8989 0.063 Uiso 1 1 calc R . .
C18 C 0.4946(9) 0.2611(7) 0.8914(6) 0.0642(14) Uani 1 1 d . . .
H18 H 0.5799 0.2616 0.9648 0.077 Uiso 1 1 calc R . .
C19 C 0.3291(8) 0.1294(7) 0.8239(6) 0.0643(15) Uani 1 1 d . . .
H19 H 0.2987 0.0412 0.8543 0.077 Uiso 1 1 calc R . .
C20 C 0.2040(7) 0.1274(6) 0.7075(6) 0.0545(12) Uani 1 1 d . . .
C21 C 0.0340(9) -0.0053(7) 0.6304(8) 0.0705(16) Uani 1 1 d . . .
H21 H -0.0008 -0.0978 0.6551 0.085 Uiso 1 1 calc R . .
C22 C -0.0823(8) -0.0011(7) 0.5187(7) 0.0690(16) Uani 1 1 d . . .
H22 H -0.1938 -0.0929 0.4659 0.083 Uiso 1 1 calc R . .
C23 C -0.0357(6) 0.1393(6) 0.4831(6) 0.0543(12) Uani 1 1 d . . .
H23 H -0.1168 0.1423 0.4089 0.065 Uiso 1 1 calc R . .
C24 C 0.1307(6) 0.2731(5) 0.5583(5) 0.0433(10) Uani 1 1 d . . .
C25 C 0.2569(6) 0.2698(5) 0.6709(5) 0.0418(10) Uani 1 1 d . . .
N1 N 0.3630(5) 0.7084(4) 0.8275(4) 0.0409(8) Uani 1 1 d . . .
N2 N 0.5459(5) 0.8400(5) 0.6483(4) 0.0447(9) Uani 1 1 d . . .
N3 N 0.4216(5) 0.4014(5) 0.7425(4) 0.0420(8) Uani 1 1 d . . .
O1S O -0.0230(15) 0.7176(14) 0.2462(13) 0.116(2) Uiso 0.629(10) 1 d PD A 1
H1S H -0.1273 0.6735 0.1817 0.116(2) Uiso 0.629(10) 1 d PR A 1
C1S C 0.035(2) 0.628(2) 0.3064(19) 0.116(2) Uiso 0.629(10) 1 d PD A 1
H1S1 H 0.1472 0.7042 0.3857 0.174 Uiso 0.629(10) 1 calc PR A 1
H1S2 H 0.0447 0.5463 0.2337 0.174 Uiso 0.629(10) 1 calc PR A 1
H1S3 H -0.0450 0.5709 0.3433 0.174 Uiso 0.629(10) 1 calc PR A 1
O2S O -0.119(2) 0.615(2) 0.141(2) 0.116(2) Uiso 0.371(10) 1 d PD A 2
H2S H -0.1834 0.6435 0.1766 0.116(2) Uiso 0.371(10) 1 d PR A 2
C2S C 0.024(3) 0.633(4) 0.241(3) 0.116(2) Uiso 0.371(10) 1 d PD A 2
H2S1 H 0.1261 0.7027 0.2310 0.174 Uiso 0.371(10) 1 calc PR A 2
H2S2 H 0.0170 0.5226 0.2245 0.174 Uiso 0.371(10) 1 calc PR A 2
H2S3 H 0.0318 0.6849 0.3379 0.174 Uiso 0.371(10) 1 calc PR A 2

loop_
_atom_site_aniso_label
_atom_site_aniso_U_11
_atom_site_aniso_U_22
_atom_site_aniso_U_33
_atom_site_aniso_U_23
_atom_site_aniso_U_13
_atom_site_aniso_U_12
Co1 0.0287(3) 0.0242(2) 0.0283(2) 0.01189(19) 0.0093(2) 0.0115(2)
Co2 0.0393(3) 0.0351(3) 0.0359(3) 0.0160(2) 0.0156(2) 0.0182(2)
Cl1 0.0448(6) 0.0486(6) 0.0440(6) 0.0136(5) 0.0167(5) 0.0220(5)
Cl2 0.0867(10) 0.0711(9) 0.0750(9) 0.0470(8) 0.0335(8) 0.0430(8)
Cl3 0.0541(7) 0.0630(8) 0.0554(7) 0.0172(6) 0.0206(6) 0.0312(6)
Cl4 0.0531(7) 0.0467(6) 0.0624(7) 0.0202(5) 0.0246(6) 0.0195(5)
S1 0.0402(6) 0.0436(6) 0.0430(6) 0.0157(5) 0.0093(5) 0.0187(5)
S2 0.0413(6) 0.0395(5) 0.0366(5) 0.0132(4) 0.0117(4) 0.0175(5)
C1 0.051(3) 0.057(3) 0.050(3) 0.027(2) 0.019(2) 0.027(2)
C2 0.081(4) 0.068(4) 0.062(3) 0.043(3) 0.029(3) 0.041(4)
C3 0.096(5) 0.070(4) 0.090(4) 0.060(4) 0.057(4) 0.053(4)
C4 0.066(3) 0.042(3) 0.067(3) 0.029(2) 0.035(3) 0.025(2)
C5 0.084(4) 0.041(3) 0.104(5) 0.035(3) 0.047(4) 0.021(3)
C6 0.072(4) 0.040(3) 0.102(5) 0.018(3) 0.018(4) 0.002(3)
C7 0.055(3) 0.043(3) 0.077(4) 0.013(3) 0.011(3) 0.008(2)
C8 0.039(2) 0.036(2) 0.049(3) 0.0117(19) 0.012(2) 0.0088(19)
C9 0.047(3) 0.039(2) 0.056(3) 0.023(2) 0.025(2) 0.021(2)
C10 0.047(3) 0.054(3) 0.037(2) 0.016(2) 0.011(2) 0.020(2)
C11 0.044(2) 0.033(2) 0.039(2) 0.0150(18) 0.0106(19) 0.0090(18)
C12 0.062(3) 0.048(3) 0.040(2) 0.012(2) 0.025(2) 0.022(2)
C13 0.060(3) 0.051(3) 0.055(3) 0.016(2) 0.037(2) 0.025(2)
C14 0.045(2) 0.037(2) 0.049(3) 0.0155(19) 0.020(2) 0.0163(19)
C15 0.039(2) 0.036(2) 0.046(2) 0.0181(18) 0.0168(19) 0.0154(18)
C16 0.043(2) 0.053(3) 0.045(3) 0.014(2) 0.010(2) 0.024(2)
C17 0.057(3) 0.054(3) 0.050(3) 0.027(2) 0.016(2) 0.030(3)
C18 0.082(4) 0.059(3) 0.057(3) 0.027(3) 0.021(3) 0.041(3)
C19 0.088(4) 0.052(3) 0.076(4) 0.040(3) 0.042(3) 0.039(3)
C20 0.064(3) 0.043(3) 0.067(3) 0.027(2) 0.039(3) 0.025(2)
C21 0.072(4) 0.046(3) 0.100(5) 0.033(3) 0.047(4) 0.024(3)
C22 0.053(3) 0.045(3) 0.090(4) 0.017(3) 0.032(3) 0.010(2)
C23 0.045(3) 0.040(2) 0.057(3) 0.011(2) 0.016(2) 0.010(2)
C24 0.046(2) 0.038(2) 0.042(2) 0.0135(18) 0.020(2) 0.017(2)
C25 0.048(2) 0.033(2) 0.048(2) 0.0181(18) 0.026(2) 0.0169(19)
N1 0.045(2) 0.0375(18) 0.0356(18) 0.0145(15) 0.0127(16) 0.0173(16)
N2 0.048(2) 0.043(2) 0.050(2) 0.0257(18) 0.0201(18) 0.0234(18)
N3 0.042(2) 0.041(2) 0.044(2) 0.0183(16) 0.0161(17) 0.0205(17)

loop_
_atom_type_symbol
_atom_type_description
_atom_type_scat_dispersion_real
_atom_type_scat_dispersion_imag
_atom_type_scat_source
C C 0.0033 0.0016 'International Tables Vol C Tables 4.2.6.8 and 6.1.1.4'
H H 0.0000 0.0000 'International Tables Vol C Tables 4.2.6.8 and 6.1.1.4'
N N 0.0061 0.0033 'International Tables Vol C Tables 4.2.6.8 and 6.1.1.4'
S S 0.1246 0.1234 'International Tables Vol C Tables 4.2.6.8 and 6.1.1.4'
Cl Cl 0.1484 0.1585 'International Tables Vol C Tables 4.2.6.8 and 6.1.1.4'
Co Co 0.3494 0.9721 'International Tables Vol C Tables 4.2.6.8 and 6.1.1.4'
O O 0.0106 0.0060 'International Tables Vol C Tables 4.2.6.8 and 6.1.1.4'

loop_
_geom_angle_atom_site_label_1
_geom_angle_atom_site_label_2
_geom_angle_atom_site_label_3
_geom_angle
_geom_angle_site_symmetry_1
_geom_angle_site_symmetry_3
N2 Co1 N3 176.78(16) . .
N2 Co1 N1 88.20(14) . .
N3 Co1 N1 88.71(14) . .
N2 Co1 Cl1 89.75(11) . .
N3 Co1 Cl1 93.43(11) . .
N1 Co1 Cl1 171.34(10) . .
N2 Co1 S2 96.63(11) . .
N3 Co1 S2 82.07(11) . .
N1 Co1 S2 82.62(10) . .
Cl1 Co1 S2 105.99(4) . .
N2 Co1 S1 82.72(11) . .
N3 Co1 S1 97.66(11) . .
N1 Co1 S1 80.49(10) . .
Cl1 Co1 S1 90.91(4) . .
S2 Co1 S1 163.10(4) . .
Cl2 Co2 Cl4 115.84(6) . .
Cl2 Co2 Cl3 115.22(6) . .
Cl4 Co2 Cl3 111.27(5) . .
Cl2 Co2 Cl1 106.43(5) . .
Cl4 Co2 Cl1 104.26(5) . .
Cl3 Co2 Cl1 102.06(5) . .
Co2 Cl1 Co1 113.77(5) . .
C8 S1 C10 102.1(2) . .
C8 S1 Co1 95.59(15) . .
C10 S1 Co1 97.77(15) . .
C24 S2 C16 101.7(2) . .
C24 S2 Co1 96.45(15) . .
C16 S2 Co1 95.28(15) . .
N2 C1 C2 123.8(5) . .
N2 C1 H1 118.1 . .
C2 C1 H1 118.1 . .
C3 C2 C1 118.2(6) . .
C3 C2 H2 120.9 . .
C1 C2 H2 120.9 . .
C2 C3 C4 120.5(5) . .
C2 C3 H3 119.8 . .
C4 C3 H3 119.8 . .
C3 C4 C5 122.3(5) . .
C3 C4 C9 117.3(5) . .
C5 C4 C9 120.4(5) . .
C6 C5 C4 120.0(5) . .
C6 C5 H5 120.0 . .
C4 C5 H5 120.0 . .
C5 C6 C7 120.7(6) . .
C5 C6 H6 119.6 . .
C7 C6 H6 119.6 . .
C8 C7 C6 119.7(6) . .
C8 C7 H7 120.1 . .
C6 C7 H7 120.1 . .
C7 C8 C9 121.3(5) . .
C7 C8 S1 117.3(4) . .
C9 C8 S1 121.2(3) . .
N2 C9 C8 121.1(4) . .
N2 C9 C4 121.1(4) . .
C8 C9 C4 117.8(4) . .
C11 C10 S1 117.2(3) . .
C11 C10 H10A 108.0 . .
S1 C10 H10A 108.0 . .
C11 C10 H10B 108.0 . .
S1 C10 H10B 108.0 . .
H10A C10 H10B 107.2 . .
N1 C11 C12 122.6(4) . .
N1 C11 C10 118.4(4) . .
C12 C11 C10 119.0(4) . .
C13 C12 C11 118.3(4) . .
C13 C12 H12 120.9 . .
C11 C12 H12 120.9 . .
C14 C13 C12 120.5(4) . .
C14 C13 H13 119.7 . .
C12 C13 H13 119.7 . .
C13 C14 C15 119.2(4) . .
C13 C14 H14 120.4 . .
C15 C14 H14 120.4 . .
N1 C15 C14 121.3(4) . .
N1 C15 C16 118.3(4) . .
C14 C15 C16 120.2(4) . .
C15 C16 S2 117.9(3) . .
C15 C16 H16A 107.8 . .
S2 C16 H16A 107.8 . .
C15 C16 H16B 107.8 . .
S2 C16 H16B 107.8 . .
H16A C16 H16B 107.2 . .
N3 C17 C18 126.0(5) . .
N3 C17 H17 117.0 . .
C18 C17 H17 117.0 . .
C17 C18 C19 118.3(5) . .
C17 C18 H18 120.8 . .
C19 C18 H18 120.8 . .
C18 C19 C20 119.8(5) . .
C18 C19 H19 120.1 . .
C20 C19 H19 120.1 . .
C21 C20 C19 123.1(5) . .
C21 C20 C25 119.7(5) . .
C19 C20 C25 117.2(5) . .
C22 C21 C20 120.8(5) . .
C22 C21 H21 119.6 . .
C20 C21 H21 119.6 . .
C21 C22 C23 120.8(5) . .
C21 C22 H22 119.6 . .
C23 C22 H22 119.6 . .
C24 C23 C22 119.7(5) . .
C24 C23 H23 120.1 . .
C22 C23 H23 120.1 . .
C23 C24 C25 120.9(4) . .
C23 C24 S2 118.2(4) . .
C25 C24 S2 120.8(3) . .
N3 C25 C24 120.3(4) . .
N3 C25 C20 121.7(4) . .
C24 C25 C20 118.0(4) . .
C11 N1 C15 118.1(4) . .
C11 N1 Co1 122.4(3) . .
C15 N1 Co1 119.5(3) . .
C1 N2 C9 119.0(4) . .
C1 N2 Co1 121.6(3) . .
C9 N2 Co1 119.4(3) . .
C17 N3 C25 116.8(4) . .
C17 N3 Co1 122.9(3) . .
C25 N3 Co1 120.1(3) . .
C1S O1S H1S 122.6 . .
C1S O1S H2S 113.6 . .
H1S O1S H2S 14.2 . .
O1S C1S H1S1 109.5 . .
O1S C1S H1S2 109.5 . .
H1S1 C1S H1S2 109.5 . .
O1S C1S H1S3 109.5 . .
H1S1 C1S H1S3 109.5 . .
H1S2 C1S H1S3 109.5 . .
C2S O2S H1S 98.3 . .
C2S O2S H2S 114.9 . .
H1S O2S H2S 32.3 . .
O2S C2S H1S 23.4 . .
O2S C2S H2S1 109.5 . .
H1S C2S H2S1 110.0 . .
O2S C2S H2S2 109.5 . .
H1S C2S H2S2 127.6 . .
H2S1 C2S H2S2 109.5 . .
O2S C2S H2S3 109.5 . .
H1S C2S H2S3 87.9 . .
H2S1 C2S H2S3 109.5 . .
H2S2 C2S H2S3 109.5 . .

loop_
_geom_bond_atom_site_label_1
_geom_bond_atom_site_label_2
_geom_bond_distance
_geom_bond_site_symmetry_2
Co1 N2 2.126(4) .
Co1 N3 2.138(4) .
Co1 N1 2.185(4) .
Co1 Cl1 2.4505(12) .
Co1 S2 2.4779(11) .
Co1 S1 2.5036(11) .
Co2 Cl2 2.2283(14) .
Co2 Cl4 2.2400(13) .
Co2 Cl3 2.2625(13) .
Co2 Cl1 2.3846(12) .
S1 C8 1.784(5) .
S1 C10 1.796(5) .
S2 C24 1.781(4) .
S2 C16 1.817(5) .
C1 N2 1.294(6) .
C1 C2 1.422(8) .
C1 H1 0.9300 .
C2 C3 1.361(10) .
C2 H2 0.9300 .
C3 C4 1.402(9) .
C3 H3 0.9300 .
C4 C5 1.414(8) .
C4 C9 1.432(6) .
C5 C6 1.362(10) .
C5 H5 0.9300 .
C6 C7 1.433(9) .
C6 H6 0.9300 .
C7 C8 1.372(7) .
C7 H7 0.9300 .
C8 C9 1.418(7) .
C9 N2 1.374(6) .
C10 C11 1.526(6) .
C10 H10A 0.9700 .
C10 H10B 0.9700 .
C11 N1 1.336(6) .
C11 C12 1.380(6) .
C12 C13 1.358(7) .
C12 H12 0.9300 .
C13 C14 1.357(7) .
C13 H13 0.9300 .
C14 C15 1.376(6) .
C14 H14 0.9300 .
C15 N1 1.357(6) .
C15 C16 1.505(6) .
C16 H16A 0.9700 .
C16 H16B 0.9700 .
C17 N3 1.334(6) .
C17 C18 1.351(8) .
C17 H17 0.9300 .
C18 C19 1.364(9) .
C18 H18 0.9300 .
C19 C20 1.414(8) .
C19 H19 0.9300 .
C20 C21 1.394(8) .
C20 C25 1.423(6) .
C21 C22 1.368(9) .
C21 H21 0.9300 .
C22 C23 1.397(8) .
C22 H22 0.9300 .
C23 C24 1.376(7) .
C23 H23 0.9300 .
C24 C25 1.422(7) .
C25 N3 1.359(6) .
O1S C1S 1.336(15) .
O1S H1S 0.8607 .
O1S H2S 1.2424 .
C1S H1S1 0.9600 .
C1S H1S2 0.9600 .
C1S H1S3 0.9600 .
O2S C2S 1.352(19) .
O2S H1S 0.6324 .
O2S H2S 0.8451 .
C2S H1S 1.5730 .
C2S H2S1 0.9600 .
C2S H2S2 0.9600 .
C2S H2S3 0.9600 .

loop_
_geom_torsion_atom_site_label_1
_geom_torsion_atom_site_label_2
_geom_torsion_atom_site_label_3
_geom_torsion_atom_site_label_4
_geom_torsion
_geom_torsion_site_symmetry_1
_geom_torsion_site_symmetry_2
_geom_torsion_site_symmetry_3
_geom_torsion_site_symmetry_4
Cl2 Co2 Cl1 Co1 73.56(7) . . . .
Cl4 Co2 Cl1 Co1 -49.38(6) . . . .
Cl3 Co2 Cl1 Co1 -165.29(5) . . . .
N2 Co1 Cl1 Co2 -87.62(12) . . . .
N3 Co1 Cl1 Co2 91.94(11) . . . .
N1 Co1 Cl1 Co2 -163.9(7) . . . .
S2 Co1 Cl1 Co2 9.21(6) . . . .
S1 Co1 Cl1 Co2 -170.33(5) . . . .
N2 Co1 S1 C8 0.23(19) . . . .
N3 Co1 S1 C8 -176.5(2) . . . .
N1 Co1 S1 C8 -89.16(19) . . . .
Cl1 Co1 S1 C8 89.87(16) . . . .
S2 Co1 S1 C8 -88.6(2) . . . .
N2 Co1 S1 C10 103.3(2) . . . .
N3 Co1 S1 C10 -73.5(2) . . . .
N1 Co1 S1 C10 13.9(2) . . . .
Cl1 Co1 S1 C10 -167.11(18) . . . .
S2 Co1 S1 C10 14.4(2) . . . .
N2 Co1 S2 C24 -173.18(18) . . . .
N3 Co1 S2 C24 3.85(17) . . . .
N1 Co1 S2 C24 -85.87(17) . . . .
Cl1 Co1 S2 C24 95.17(14) . . . .
S1 Co1 S2 C24 -86.4(2) . . . .
N2 Co1 S2 C16 -70.8(2) . . . .
N3 Co1 S2 C16 106.28(19) . . . .
N1 Co1 S2 C16 16.55(19) . . . .
Cl1 Co1 S2 C16 -162.41(17) . . . .
S1 Co1 S2 C16 16.0(2) . . . .
N2 C1 C2 C3 2.3(9) . . . .
C1 C2 C3 C4 0.5(9) . . . .
C2 C3 C4 C5 177.6(6) . . . .
C2 C3 C4 C9 -3.4(8) . . . .
C3 C4 C5 C6 179.9(6) . . . .
C9 C4 C5 C6 0.9(9) . . . .
C4 C5 C6 C7 -1.8(11) . . . .
C5 C6 C7 C8 0.1(11) . . . .
C6 C7 C8 C9 2.5(9) . . . .
C6 C7 C8 S1 178.2(5) . . . .
C10 S1 C8 C7 85.0(5) . . . .
Co1 S1 C8 C7 -175.8(4) . . . .
C10 S1 C8 C9 -99.3(4) . . . .
Co1 S1 C8 C9 -0.1(4) . . . .
C7 C8 C9 N2 175.3(5) . . . .
S1 C8 C9 N2 -0.1(6) . . . .
C7 C8 C9 C4 -3.3(7) . . . .
S1 C8 C9 C4 -178.8(4) . . . .
C3 C4 C9 N2 3.9(7) . . . .
C5 C4 C9 N2 -177.1(5) . . . .
C3 C4 C9 C8 -177.4(5) . . . .
C5 C4 C9 C8 1.6(7) . . . .
C8 S1 C10 C11 77.4(4) . . . .
Co1 S1 C10 C11 -20.0(4) . . . .
S1 C10 C11 N1 16.7(6) . . . .
S1 C10 C11 C12 -164.7(4) . . . .
N1 C11 C12 C13 1.1(7) . . . .
C10 C11 C12 C13 -177.4(4) . . . .
C11 C12 C13 C14 -0.5(7) . . . .
C12 C13 C14 C15 -0.9(7) . . . .
C13 C14 C15 N1 1.7(7) . . . .
C13 C14 C15 C16 -173.4(4) . . . .
N1 C15 C16 S2 25.2(5) . . . .
C14 C15 C16 S2 -159.6(3) . . . .
C24 S2 C16 C15 71.2(4) . . . .
Co1 S2 C16 C15 -26.5(4) . . . .
N3 C17 C18 C19 -2.2(9) . . . .
C17 C18 C19 C20 3.3(8) . . . .
C18 C19 C20 C21 178.0(5) . . . .
C18 C19 C20 C25 -2.8(8) . . . .
C19 C20 C21 C22 179.9(5) . . . .
C25 C20 C21 C22 0.7(8) . . . .
C20 C21 C22 C23 -2.6(9) . . . .
C21 C22 C23 C24 1.9(8) . . . .
C22 C23 C24 C25 0.7(7) . . . .
C22 C23 C24 S2 178.0(4) . . . .
C16 S2 C24 C23 81.8(4) . . . .
Co1 S2 C24 C23 178.6(4) . . . .
C16 S2 C24 C25 -101.0(4) . . . .
Co1 S2 C24 C25 -4.2(4) . . . .
C23 C24 C25 N3 178.8(4) . . . .
S2 C24 C25 N3 1.6(6) . . . .
C23 C24 C25 C20 -2.5(7) . . . .
S2 C24 C25 C20 -179.7(3) . . . .
C21 C20 C25 N3 -179.5(5) . . . .
C19 C20 C25 N3 1.2(7) . . . .
C21 C20 C25 C24 1.8(7) . . . .
C19 C20 C25 C24 -177.4(4) . . . .
C12 C11 N1 C15 -0.2(6) . . . .
C10 C11 N1 C15 178.3(4) . . . .
C12 C11 N1 Co1 -179.8(3) . . . .
C10 C11 N1 Co1 -1.3(5) . . . .
C14 C15 N1 C11 -1.2(6) . . . .
C16 C15 N1 C11 174.0(4) . . . .
C14 C15 N1 Co1 178.4(3) . . . .
C16 C15 N1 Co1 -6.4(5) . . . .
N2 Co1 N1 C11 -92.2(3) . . . .
N3 Co1 N1 C11 88.7(3) . . . .
Cl1 Co1 N1 C11 -15.8(9) . . . .
S2 Co1 N1 C11 170.9(3) . . . .
S1 Co1 N1 C11 -9.3(3) . . . .
N2 Co1 N1 C15 88.3(3) . . . .
N3 Co1 N1 C15 -90.8(3) . . . .
Cl1 Co1 N1 C15 164.7(5) . . . .
S2 Co1 N1 C15 -8.6(3) . . . .
S1 Co1 N1 C15 171.2(3) . . . .
C2 C1 N2 C9 -1.8(8) . . . .
C2 C1 N2 Co1 177.8(4) . . . .
C8 C9 N2 C1 -179.9(5) . . . .
C4 C9 N2 C1 -1.3(7) . . . .
C8 C9 N2 Co1 0.4(6) . . . .
C4 C9 N2 Co1 179.0(3) . . . .
N3 Co1 N2 C1 -83(3) . . . .
N1 Co1 N2 C1 -99.4(4) . . . .
Cl1 Co1 N2 C1 89.0(4) . . . .
S2 Co1 N2 C1 -17.0(4) . . . .
S1 Co1 N2 C1 180.0(4) . . . .
N3 Co1 N2 C9 97(3) . . . .
N1 Co1 N2 C9 80.3(3) . . . .
Cl1 Co1 N2 C9 -91.3(3) . . . .
S2 Co1 N2 C9 162.6(3) . . . .
S1 Co1 N2 C9 -0.4(3) . . . .
C18 C17 N3 C25 0.6(7) . . . .
C18 C17 N3 Co1 176.1(4) . . . .
C24 C25 N3 C17 178.5(4) . . . .
C20 C25 N3 C17 -0.1(6) . . . .
C24 C25 N3 Co1 2.9(5) . . . .
C20 C25 N3 Co1 -175.7(3) . . . .
N2 Co1 N3 C17 -113(3) . . . .
N1 Co1 N3 C17 -96.9(4) . . . .
Cl1 Co1 N3 C17 74.7(4) . . . .
S2 Co1 N3 C17 -179.6(4) . . . .
S1 Co1 N3 C17 -16.7(4) . . . .
N2 Co1 N3 C25 62(3) . . . .
N1 Co1 N3 C25 78.4(3) . . . .
Cl1 Co1 N3 C25 -110.0(3) . . . .
S2 Co1 N3 C25 -4.3(3) . . . .
S1 Co1 N3 C25 158.7(3) . . . .
